data_4102159
loop_
_publ_author_name
'Takuya Hashimoto'
'Yuko Maeda'
'Masato Omote'
'Hiroki Nakatsu'
'Keiji Maruoka'

_publ_contact_author_email maruoka@kuchem.kyoto-u.ac.jp
_publ_contact_author_fax +81(75)-753-4041
_publ_contact_author_name 'Keiji Maruoka'
_publ_contact_author_phone +81(75)-753-4041
_publ_section_title
;
 Catalytic Enantioselective 1,3-Dipolar Cycloaddition of C,N-Cyclic
 Azomethine Imines with \a,\b-Unsaturated Aldehydes
;
_journal_name_full 'Journal of the American Chemical Society'
_journal_page_first 4076
_journal_page_last 4077
_journal_paper_doi 10.1021/ja100787a
_journal_volume 132
_journal_year 2010
_chemical_absolute_configuration unk
_chemical_formula_moiety 'C18 H26 N2 O2 '
_chemical_formula_sum 'C18 H26 N2 O2'
_chemical_formula_weight 302.42
_space_group_IT_number 19
_symmetry_cell_setting orthorhombic
_symmetry_Int_Tables_number 19
_symmetry_space_group_name_Hall 'P 2ac 2ab'
_symmetry_space_group_name_H-M 'P 21 21 21'
_audit_creation_date 2009-04-17
_audit_creation_method 'by CrystalStructure 3.8'
_cell_angle_alpha 90.0000
_cell_angle_beta 90.0000
_cell_angle_gamma 90.0000
_cell_formula_units_Z 4
_cell_length_a 9.46167(17)
_cell_length_b 11.9002(2)
_cell_length_c 15.0505(3)
_cell_measurement_reflns_used 15932
_cell_measurement_temperature 123.1
_cell_measurement_theta_max 68.2
_cell_measurement_theta_min 3.7
_cell_volume 1694.62(5)
_computing_cell_refinement PROCESS-AUTO
_computing_data_collection PROCESS-AUTO
_computing_data_reduction CrystalStructure
_computing_publication_material 'CrystalStructure 3.8'
_computing_structure_refinement SHELXL
_computing_structure_solution SIR97
_diffrn_detector_area_resol_mean 5.00
_diffrn_measured_fraction_theta_full 0.999
_diffrn_measured_fraction_theta_max 0.999
_diffrn_measurement_device_type 'Rigaku RAXIS-RAPID'
_diffrn_measurement_method \w
_diffrn_radiation_type 'Cu K\a'
_diffrn_radiation_wavelength 1.54187
_diffrn_reflns_av_R_equivalents 0.043
_diffrn_reflns_limit_h_max 11
_diffrn_reflns_limit_h_min -11
_diffrn_reflns_limit_k_max 14
_diffrn_reflns_limit_k_min -14
_diffrn_reflns_limit_l_max 18
_diffrn_reflns_limit_l_min -18
_diffrn_reflns_number 17781
_diffrn_reflns_theta_full 68.20
_diffrn_reflns_theta_max 68.20
_exptl_absorpt_coefficient_mu 0.612
_exptl_absorpt_correction_T_max 0.885
_exptl_absorpt_correction_T_min 0.779
_exptl_absorpt_correction_type multi-scan
_exptl_absorpt_process_details
;
    Higashi, T. (1995). Program for Absorption Correction.
    Rigaku Corporation, Tokyo, Japan.
;
_exptl_crystal_colour colorless
_exptl_crystal_density_diffrn 1.185
_exptl_crystal_density_method 'not measured'
_exptl_crystal_description block
_exptl_crystal_F_000 656.00
_exptl_crystal_size_max 0.60
_exptl_crystal_size_mid 0.30
_exptl_crystal_size_min 0.20
_refine_diff_density_max 0.12
_refine_diff_density_min -0.20
_refine_ls_abs_structure_details 'Flack, H. D. (1983), Acta Cryst. A39, 876-881.  1304 Friedel Pairs'
_refine_ls_abs_structure_Flack 0.1(2)
_refine_ls_extinction_method none
_refine_ls_goodness_of_fit_ref 1.077
_refine_ls_hydrogen_treatment refall
_refine_ls_number_parameters 200
_refine_ls_number_reflns 3091
_refine_ls_R_factor_gt 0.0334
_refine_ls_shift/su_max 0.0000
_refine_ls_structure_factor_coef Fsqd
_refine_ls_weighting_details 'w = 1/[\s^2^(Fo^2^)+(0.0433P)^2^+0.2309P] where P=(Fo^2^+2Fc^2^)/3'
_refine_ls_weighting_scheme calc
_refine_ls_wR_factor_ref 0.0877
_reflns_number_gt 2825
_reflns_number_total 3091
_reflns_threshold_expression F^2^>2.0\s(F^2^)
_cod_data_source_file ja100787a_si_003.cif
_cod_data_source_block '_hashimoto9417'
_cod_original_formula_sum 'C18 H26 N2 O2 '
_cod_database_code 4102159

loop_
_symmetry_equiv_pos_site_id
_symmetry_equiv_pos_as_xyz
1 +X,+Y,+Z
2 1/2+X,1/2-Y,-Z
3 -X,1/2+Y,1/2-Z
4 1/2-X,-Y,1/2+Z

loop_
_atom_site_label
_atom_site_type_symbol
_atom_site_fract_x
_atom_site_fract_y
_atom_site_fract_z
_atom_site_U_iso_or_equiv
_atom_site_adp_type
_atom_site_occupancy
_atom_site_symmetry_multiplicity
_atom_site_calc_flag
_atom_site_refinement_flags
O(1) O 0.43553(13) 0.07916(11) 0.00035(8) 0.0407(3) Uani 1.00 1 d .
O(2) O 0.64594(15) 0.46204(12) 0.00970(9) 0.0501(3) Uani 1.00 1 d .
N(1) N 0.56490(14) 0.16773(11) 0.10379(8) 0.0272(3) Uani 1.00 1 d .
N(2) N 0.68139(13) 0.17083(11) 0.16361(8) 0.0251(2) Uani 1.00 1 d .
C(1) C 0.63213(16) -0.02207(13) 0.05843(10) 0.0267(3) Uani 1.00 1 d .
C(2) C 0.53815(16) 0.07878(14) 0.05154(10) 0.0276(3) Uani 1.00 1 d .
C(3) C 0.63161(18) 0.13879(15) 0.25294(11) 0.0347(4) Uani 1.00 1 d .
C(4) C 0.59049(17) 0.35766(13) 0.14749(11) 0.0307(3) Uani 1.00 1 d .
C(5) C 0.49038(16) 0.27711(14) 0.09729(12) 0.0317(3) Uani 1.00 1 d .
C(6) C 0.8583(2) -0.11421(16) 0.06401(11) 0.0398(4) Uani 1.00 1 d .
C(7) C 0.77936(17) -0.01685(14) 0.05953(10) 0.0302(3) Uani 1.00 1 d .
C(8) C 0.59981(19) 0.47043(15) 0.09859(13) 0.0397(4) Uani 1.00 1 d .
C(9) C 0.56713(19) -0.12691(14) 0.05998(11) 0.0362(4) Uani 1.00 1 d .
C(10) C 0.72935(16) 0.28981(13) 0.15480(11) 0.0259(3) Uani 1.00 1 d .
C(11) C 0.84197(17) 0.31768(14) 0.22606(10) 0.0308(3) Uani 1.00 1 d .
C(12) C 0.6463(2) -0.22412(16) 0.06612(12) 0.0456(4) Uani 1.00 1 d .
C(13) C 0.7943(2) 0.27768(17) 0.31839(11) 0.0406(4) Uani 1.00 1 d .
C(14) C 0.8730(2) 0.44376(16) 0.23027(13) 0.0449(4) Uani 1.00 1 d .
C(15) C 0.7913(2) -0.21781(17) 0.06902(12) 0.0457(4) Uani 1.00 1 d .
C(16) C 0.97979(17) 0.25734(17) 0.19906(12) 0.0404(4) Uani 1.00 1 d .
C(17) C 0.75009(19) 0.15480(16) 0.31921(11) 0.0395(4) Uani 1.00 1 d .
C(18) C 0.33991(19) 0.27495(18) 0.13350(15) 0.0469(4) Uani 1.00 1 d .
H(1) H 0.6010 0.0592 0.2528 0.042 Uiso 1.00 1 c R
H(2) H 0.5497 0.1859 0.2699 0.042 Uiso 1.00 1 c R
H(3) H 0.5522 0.3709 0.2085 0.037 Uiso 1.00 1 c R
H(4) H 0.4871 0.3002 0.0334 0.038 Uiso 1.00 1 c R
H(5) H 0.9585 -0.1103 0.0637 0.048 Uiso 1.00 1 c R
H(6) H 0.8255 0.0540 0.0572 0.036 Uiso 1.00 1 c R
H(7) H 0.5054 0.5063 0.0993 0.048 Uiso 1.00 1 c R
H(8) H 0.6655 0.5202 0.1314 0.048 Uiso 1.00 1 c R
H(9) H 0.4670 -0.1317 0.0568 0.043 Uiso 1.00 1 c R
H(10) H 0.7775 0.2959 0.0958 0.031 Uiso 1.00 1 c R
H(11) H 0.6007 -0.2952 0.0683 0.055 Uiso 1.00 1 c R
H(12) H 0.8726 0.2886 0.3611 0.049 Uiso 1.00 1 c R
H(13) H 0.7137 0.3244 0.3383 0.049 Uiso 1.00 1 c R
H(14) H 0.7870 0.4843 0.2473 0.054 Uiso 1.00 1 c R
H(15) H 0.9048 0.4699 0.1718 0.054 Uiso 1.00 1 c R
H(16) H 0.9472 0.4578 0.2743 0.054 Uiso 1.00 1 c R
H(17) H 0.8458 -0.2845 0.0745 0.055 Uiso 1.00 1 c R
H(18) H 0.9629 0.1762 0.1959 0.048 Uiso 1.00 1 c R
H(19) H 1.0533 0.2727 0.2433 0.048 Uiso 1.00 1 c R
H(20) H 1.0108 0.2848 0.1408 0.048 Uiso 1.00 1 c R
H(21) H 0.8314 0.1066 0.3031 0.047 Uiso 1.00 1 c R
H(22) H 0.7177 0.1333 0.3794 0.047 Uiso 1.00 1 c R
H(23) H 0.2828 0.2224 0.0985 0.056 Uiso 1.00 1 c R
H(24) H 0.2988 0.3504 0.1296 0.056 Uiso 1.00 1 c R
H(25) H 0.3414 0.2507 0.1957 0.056 Uiso 1.00 1 c R
H(26) H 0.7271 0.4335 0.0084 0.060 Uiso 1.00 1 c R

loop_
_atom_site_aniso_label
_atom_site_aniso_U_11
_atom_site_aniso_U_22
_atom_site_aniso_U_33
_atom_site_aniso_U_12
_atom_site_aniso_U_13
_atom_site_aniso_U_23
O(1) 0.0295(6) 0.0491(7) 0.0435(6) -0.0011(5) -0.0150(5) -0.0015(5)
O(2) 0.0375(6) 0.0567(8) 0.0561(8) 0.0143(6) 0.0159(6) 0.0227(6)
N(1) 0.0220(6) 0.0272(7) 0.0324(6) 0.0020(5) -0.0050(5) 0.0027(5)
N(2) 0.0239(6) 0.0271(6) 0.0244(6) -0.0035(5) -0.0036(5) 0.0014(5)
C(1) 0.0293(7) 0.0292(8) 0.0217(7) -0.0032(6) -0.0017(6) 0.0013(6)
C(2) 0.0220(7) 0.0326(8) 0.0280(7) -0.0032(6) -0.0019(6) 0.0022(6)
C(3) 0.0365(9) 0.0384(10) 0.0291(8) -0.0102(8) 0.0020(7) 0.0066(7)
C(4) 0.0268(7) 0.0299(9) 0.0355(8) 0.0027(7) 0.0065(6) -0.0008(7)
C(5) 0.0250(8) 0.0287(8) 0.0413(9) 0.0055(7) 0.0011(7) 0.0049(7)
C(6) 0.0377(9) 0.0475(11) 0.0342(9) 0.0113(8) -0.0063(8) -0.0055(8)
C(7) 0.0289(7) 0.0333(9) 0.0284(8) -0.0010(7) -0.0042(7) -0.0020(7)
C(8) 0.0351(9) 0.0315(9) 0.0526(10) 0.0075(7) 0.0094(8) 0.0074(8)
C(9) 0.0393(9) 0.0340(9) 0.0353(8) -0.0109(7) 0.0010(8) -0.0006(7)
C(10) 0.0251(7) 0.0242(7) 0.0285(7) -0.0006(6) 0.0047(6) -0.0003(6)
C(11) 0.0288(8) 0.0329(9) 0.0306(8) -0.0069(7) -0.0008(6) -0.0026(6)
C(12) 0.0691(13) 0.0270(9) 0.0408(9) -0.0073(9) 0.0051(9) 0.0017(7)
C(13) 0.0413(9) 0.0520(11) 0.0284(8) -0.0124(9) -0.0000(7) -0.0032(7)
C(14) 0.0458(11) 0.0419(10) 0.0471(10) -0.0133(9) -0.0036(8) -0.0045(8)
C(15) 0.0649(13) 0.0357(10) 0.0365(9) 0.0171(10) -0.0012(9) 0.0027(8)
C(16) 0.0262(8) 0.0538(12) 0.0412(10) -0.0031(8) -0.0035(7) 0.0035(8)
C(17) 0.0472(10) 0.0448(10) 0.0264(8) -0.0136(8) -0.0033(7) 0.0074(7)
C(18) 0.0247(8) 0.0486(11) 0.0675(13) 0.0044(8) 0.0040(8) -0.0029(9)

loop_
_atom_type_symbol
_atom_type_description
_atom_type_scat_dispersion_real
_atom_type_scat_dispersion_imag
_atom_type_scat_source
C C 0.018 0.009
;
International Tables for Crystallography
(1992, Vol. C, Tables 4.2.6.8 and 6.1.1.4)
;
H H 0.000 0.000
;
International Tables for Crystallography
(1992, Vol. C, Table 6.1.1.4)
;
O O 0.049 0.032
;
International Tables for Crystallography
(1992, Vol. C, Tables 4.2.6.8 and 6.1.1.4)
;
N N 0.031 0.018
;
International Tables for Crystallography
(1992, Vol. C, Tables 4.2.6.8 and 6.1.1.4)
;

loop_
_geom_angle_atom_site_label_1
_geom_angle_atom_site_label_2
_geom_angle_atom_site_label_3
_geom_angle
_geom_angle_publ_flag
N(2) N(1) C(2) 122.46(12) yes
N(2) N(1) C(5) 112.76(11) yes
C(2) N(1) C(5) 124.30(13) yes
N(1) N(2) C(3) 108.82(11) yes
N(1) N(2) C(10) 101.76(11) yes
C(3) N(2) C(10) 115.04(12) yes
C(2) C(1) C(7) 123.94(14) yes
C(2) C(1) C(9) 117.22(13) yes
C(7) C(1) C(9) 118.77(14) yes
O(1) C(2) N(1) 120.58(14) yes
O(1) C(2) C(1) 120.74(14) yes
N(1) C(2) C(1) 118.65(13) yes
N(2) C(3) C(17) 109.38(13) yes
C(5) C(4) C(8) 110.10(13) yes
C(5) C(4) C(10) 103.40(12) yes
C(8) C(4) C(10) 116.26(13) yes
N(1) C(5) C(4) 102.75(12) yes
N(1) C(5) C(18) 113.92(14) yes
C(4) C(5) C(18) 114.09(14) yes
C(7) C(6) C(15) 120.08(17) yes
C(1) C(7) C(6) 120.24(15) yes
O(2) C(8) C(4) 114.27(14) yes
C(1) C(9) C(12) 120.82(16) yes
N(2) C(10) C(4) 104.08(11) yes
N(2) C(10) C(11) 110.55(12) yes
C(4) C(10) C(11) 121.50(13) yes
C(10) C(11) C(13) 110.97(13) yes
C(10) C(11) C(14) 111.78(13) yes
C(10) C(11) C(16) 107.43(12) yes
C(13) C(11) C(14) 108.83(14) yes
C(13) C(11) C(16) 110.02(14) yes
C(14) C(11) C(16) 107.74(14) yes
C(9) C(12) C(15) 119.85(18) yes
C(11) C(13) C(17) 112.70(14) yes
C(6) C(15) C(12) 120.16(18) yes
C(3) C(17) C(13) 108.63(14) yes
C(8) O(2) H(26) 109.5 no
N(2) C(3) H(1) 109.8 no
N(2) C(3) H(2) 109.8 no
C(17) C(3) H(1) 109.8 no
C(17) C(3) H(2) 109.8 no
H(1) C(3) H(2) 108.3 no
C(5) C(4) H(3) 108.9 no
C(8) C(4) H(3) 108.9 no
C(10) C(4) H(3) 108.9 no
N(1) C(5) H(4) 108.6 no
C(4) C(5) H(4) 108.6 no
C(18) C(5) H(4) 108.6 no
C(7) C(6) H(5) 120.0 no
C(15) C(6) H(5) 120.0 no
C(1) C(7) H(6) 119.9 no
C(6) C(7) H(6) 119.9 no
O(2) C(8) H(7) 108.7 no
O(2) C(8) H(8) 108.7 no
C(4) C(8) H(7) 108.7 no
C(4) C(8) H(8) 108.7 no
H(7) C(8) H(8) 107.6 no
C(1) C(9) H(9) 119.6 no
C(12) C(9) H(9) 119.6 no
N(2) C(10) H(10) 106.6 no
C(4) C(10) H(10) 106.6 no
C(11) C(10) H(10) 106.6 no
C(9) C(12) H(11) 120.1 no
C(15) C(12) H(11) 120.1 no
C(11) C(13) H(12) 109.0 no
C(11) C(13) H(13) 109.0 no
C(17) C(13) H(12) 109.1 no
C(17) C(13) H(13) 109.1 no
H(12) C(13) H(13) 107.8 no
C(11) C(14) H(14) 109.5 no
C(11) C(14) H(15) 109.5 no
C(11) C(14) H(16) 109.5 no
H(14) C(14) H(15) 109.5 no
H(14) C(14) H(16) 109.5 no
H(15) C(14) H(16) 109.5 no
C(6) C(15) H(17) 119.9 no
C(12) C(15) H(17) 119.9 no
C(11) C(16) H(18) 109.5 no
C(11) C(16) H(19) 109.5 no
C(11) C(16) H(20) 109.5 no
H(18) C(16) H(19) 109.5 no
H(18) C(16) H(20) 109.5 no
H(19) C(16) H(20) 109.5 no
C(3) C(17) H(21) 110.0 no
C(3) C(17) H(22) 110.0 no
C(13) C(17) H(21) 110.0 no
C(13) C(17) H(22) 110.0 no
H(21) C(17) H(22) 108.3 no
C(5) C(18) H(23) 109.5 no
C(5) C(18) H(24) 109.5 no
C(5) C(18) H(25) 109.5 no
H(23) C(18) H(24) 109.5 no
H(23) C(18) H(25) 109.5 no
H(24) C(18) H(25) 109.5 no

loop_
_geom_bond_atom_site_label_1
_geom_bond_atom_site_label_2
_geom_bond_distance
_geom_bond_publ_flag
O(1) C(2) 1.2395(19) yes
O(2) C(8) 1.411(2) yes
N(1) N(2) 1.4236(17) yes
N(1) C(2) 1.343(2) yes
N(1) C(5) 1.484(2) yes
N(2) C(3) 1.475(2) yes
N(2) C(10) 1.493(2) yes
C(1) C(2) 1.497(2) yes
C(1) C(7) 1.395(2) yes
C(1) C(9) 1.391(2) yes
C(3) C(17) 1.513(2) yes
C(4) C(5) 1.545(2) yes
C(4) C(8) 1.533(2) yes
C(4) C(10) 1.546(2) yes
C(5) C(18) 1.525(2) yes
C(6) C(7) 1.380(2) yes
C(6) C(15) 1.388(2) yes
C(9) C(12) 1.381(2) yes
C(10) C(11) 1.548(2) yes
C(11) C(13) 1.537(2) yes
C(11) C(14) 1.530(2) yes
C(11) C(16) 1.543(2) yes
C(12) C(15) 1.374(3) yes
C(13) C(17) 1.521(2) yes
O(2) H(26) 0.840 no
C(3) H(1) 0.990 no
C(3) H(2) 0.990 no
C(4) H(3) 1.000 no
C(5) H(4) 1.000 no
C(6) H(5) 0.950 no
C(7) H(6) 0.950 no
C(8) H(7) 0.990 no
C(8) H(8) 0.990 no
C(9) H(9) 0.950 no
C(10) H(10) 1.000 no
C(12) H(11) 0.950 no
C(13) H(12) 0.990 no
C(13) H(13) 0.990 no
C(14) H(14) 0.980 no
C(14) H(15) 0.980 no
C(14) H(16) 0.980 no
C(15) H(17) 0.950 no
C(16) H(18) 0.980 no
C(16) H(19) 0.980 no
C(16) H(20) 0.980 no
C(17) H(21) 0.990 no
C(17) H(22) 0.990 no
C(18) H(23) 0.980 no
C(18) H(24) 0.980 no
C(18) H(25) 0.980 no

loop_
_geom_contact_atom_site_label_1
_geom_contact_atom_site_label_2
_geom_contact_distance
_geom_contact_site_symmetry_2
O(1) O(2) 2.7876(18) 2_455
O(1) C(8) 3.557(2) 2_455
O(1) C(10) 3.419(2) 2_455
O(1) C(14) 3.531(2) 2_455
O(2) O(1) 2.7876(18) 2_555
O(2) C(6) 3.452(2) 2_455
C(6) O(2) 3.452(2) 2_555
C(8) O(1) 3.557(2) 2_555
C(10) O(1) 3.419(2) 2_555
C(14) O(1) 3.531(2) 2_555
C(16) C(18) 3.554(2) 1_655
C(18) C(16) 3.554(2) 1_455
O(1) H(8) 3.443 2_455
O(1) H(10) 2.558 2_455
O(1) H(15) 2.672 2_455
O(1) H(20) 2.765 2_455
O(1) H(26) 1.982 2_455
O(2) H(5) 2.735 2_455
O(2) H(6) 3.200 2_455
O(2) H(11) 3.051 1_565
O(2) H(23) 3.024 2_555
C(1) H(22) 3.321 4_654
C(2) H(20) 3.330 2_455
C(2) H(26) 3.082 2_455
C(3) H(7) 3.018 3_645
C(3) H(8) 3.596 3_645
C(3) H(11) 3.562 3_655
C(4) H(1) 3.360 3_655
C(5) H(6) 3.447 2_455
C(6) H(7) 3.104 2_555
C(6) H(11) 3.224 2_545
C(6) H(12) 3.015 3_745
C(6) H(16) 3.169 3_745
C(6) H(19) 3.305 3_745
C(6) H(22) 2.879 4_654
C(7) H(4) 3.531 2_555
C(7) H(7) 3.211 2_555
C(7) H(22) 3.045 4_654
C(7) H(24) 3.472 2_555
C(8) H(1) 3.119 3_655
C(8) H(2) 3.535 3_655
C(8) H(5) 3.244 2_455
C(8) H(6) 3.510 2_455
C(8) H(11) 2.826 1_565
C(8) H(22) 3.590 3_655
C(9) H(2) 3.569 3_645
C(9) H(13) 3.121 3_645
C(9) H(17) 3.097 2_445
C(9) H(22) 3.397 4_654
C(12) H(2) 3.268 3_645
C(12) H(5) 3.294 2_445
C(12) H(7) 3.509 1_545
C(12) H(8) 3.203 1_545
C(12) H(12) 3.185 4_654
C(12) H(17) 3.546 2_445
C(12) H(22) 3.274 4_654
C(12) H(25) 3.599 3_645
C(13) H(5) 3.225 3_755
C(13) H(9) 3.287 3_655
C(14) H(5) 3.546 3_755
C(14) H(18) 3.361 3_755
C(14) H(21) 3.439 3_755
C(15) H(8) 3.467 1_545
C(15) H(9) 3.091 2_545
C(15) H(11) 3.587 2_545
C(15) H(12) 3.350 3_745
C(15) H(12) 3.593 4_654
C(15) H(19) 3.187 3_745
C(15) H(22) 3.027 4_654
C(16) H(4) 3.566 2_555
C(16) H(23) 3.269 1_655
C(16) H(24) 3.381 1_655
C(16) H(25) 3.422 1_655
C(17) H(7) 3.236 3_645
C(18) H(6) 3.521 2_455
C(18) H(19) 3.176 1_455
C(18) H(20) 3.118 1_455
C(18) H(26) 3.443 2_455
H(1) C(4) 3.360 3_645
H(1) C(8) 3.119 3_645
H(1) H(3) 2.732 3_645
H(1) H(7) 2.522 3_645
H(1) H(8) 3.101 3_645
H(1) H(24) 3.195 3_645
H(2) C(8) 3.535 3_645
H(2) C(9) 3.569 3_655
H(2) C(12) 3.268 3_655
H(2) H(7) 2.951 3_645
H(2) H(8) 3.201 3_645
H(2) H(9) 3.397 3_655
H(2) H(11) 2.829 3_655
H(3) H(1) 2.732 3_655
H(3) H(9) 3.537 3_655
H(4) C(7) 3.531 2_455
H(4) C(16) 3.566 2_455
H(4) H(6) 2.685 2_455
H(4) H(10) 3.004 2_455
H(4) H(18) 3.470 2_455
H(4) H(20) 2.820 2_455
H(4) H(23) 3.441 2_555
H(5) O(2) 2.735 2_555
H(5) C(8) 3.244 2_555
H(5) C(12) 3.294 2_545
H(5) C(13) 3.225 3_745
H(5) C(14) 3.546 3_745
H(5) H(7) 2.784 2_555
H(5) H(9) 3.566 2_545
H(5) H(11) 2.649 2_545
H(5) H(12) 2.298 3_745
H(5) H(13) 3.520 3_745
H(5) H(16) 2.720 3_745
H(5) H(19) 3.223 3_745
H(5) H(22) 3.247 4_654
H(5) H(26) 3.473 2_555
H(6) O(2) 3.200 2_555
H(6) C(5) 3.447 2_555
H(6) C(8) 3.510 2_555
H(6) C(18) 3.521 2_555
H(6) H(4) 2.685 2_555
H(6) H(7) 2.994 2_555
H(6) H(16) 3.516 3_745
H(6) H(22) 3.506 4_654
H(6) H(23) 3.568 2_555
H(6) H(24) 3.043 2_555
H(7) C(3) 3.018 3_655
H(7) C(6) 3.104 2_455
H(7) C(7) 3.211 2_455
H(7) C(12) 3.509 1_565
H(7) C(17) 3.236 3_655
H(7) H(1) 2.522 3_655
H(7) H(2) 2.951 3_655
H(7) H(5) 2.784 2_455
H(7) H(6) 2.994 2_455
H(7) H(11) 2.571 1_565
H(7) H(22) 2.616 3_655
H(8) O(1) 3.443 2_555
H(8) C(3) 3.596 3_655
H(8) C(12) 3.203 1_565
H(8) C(15) 3.467 1_565
H(8) H(1) 3.101 3_655
H(8) H(2) 3.201 3_655
H(8) H(11) 2.471 1_565
H(8) H(17) 3.007 1_565
H(9) C(13) 3.287 3_645
H(9) C(15) 3.091 2_445
H(9) H(2) 3.397 3_645
H(9) H(3) 3.537 3_645
H(9) H(5) 3.566 2_445
H(9) H(12) 3.572 3_645
H(9) H(13) 2.385 3_645
H(9) H(17) 2.493 2_445
H(9) H(22) 3.435 3_645
H(9) H(26) 3.418 2_455
H(10) O(1) 2.558 2_555
H(10) H(4) 3.004 2_555
H(10) H(23) 2.933 2_555
H(11) O(2) 3.051 1_545
H(11) C(3) 3.562 3_645
H(11) C(6) 3.224 2_445
H(11) C(8) 2.826 1_545
H(11) C(15) 3.587 2_445
H(11) H(2) 2.829 3_645
H(11) H(5) 2.649 2_445
H(11) H(7) 2.571 1_545
H(11) H(8) 2.471 1_545
H(11) H(12) 3.130 4_654
H(11) H(13) 3.585 3_645
H(11) H(17) 3.367 2_445
H(11) H(22) 3.228 3_645
H(11) H(26) 3.560 1_545
H(12) C(6) 3.015 3_755
H(12) C(12) 3.185 4_655
H(12) C(15) 3.350 3_755
H(12) C(15) 3.593 4_655
H(12) H(5) 2.298 3_755
H(12) H(9) 3.572 3_655
H(12) H(11) 3.130 4_655
H(12) H(17) 2.966 3_755
H(13) C(9) 3.121 3_655
H(13) H(5) 3.520 3_755
H(13) H(9) 2.385 3_655
H(13) H(11) 3.585 3_655
H(14) H(18) 3.398 3_755
H(14) H(25) 3.502 3_655
H(15) O(1) 2.672 2_555
H(15) H(17) 3.316 1_565
H(15) H(18) 3.400 3_755
H(15) H(21) 3.003 3_755
H(16) C(6) 3.169 3_755
H(16) H(5) 2.720 3_755
H(16) H(6) 3.516 3_755
H(16) H(18) 2.771 3_755
H(16) H(21) 2.979 3_755
H(17) C(9) 3.097 2_545
H(17) C(12) 3.546 2_545
H(17) H(8) 3.007 1_545
H(17) H(9) 2.493 2_545
H(17) H(11) 3.367 2_545
H(17) H(12) 2.966 3_745
H(17) H(15) 3.316 1_545
H(17) H(19) 2.983 3_745
H(17) H(22) 3.496 4_654
H(18) C(14) 3.361 3_745
H(18) H(4) 3.470 2_555
H(18) H(14) 3.398 3_745
H(18) H(15) 3.400 3_745
H(18) H(16) 2.771 3_745
H(18) H(23) 3.408 1_655
H(19) C(6) 3.305 3_755
H(19) C(15) 3.187 3_755
H(19) C(18) 3.176 1_655
H(19) H(5) 3.223 3_755
H(19) H(17) 2.983 3_755
H(19) H(23) 3.135 1_655
H(19) H(24) 3.031 1_655
H(19) H(25) 2.831 1_655
H(20) O(1) 2.765 2_555
H(20) C(2) 3.330 2_555
H(20) C(18) 3.118 1_655
H(20) H(4) 2.820 2_555
H(20) H(23) 2.753 1_655
H(20) H(24) 2.840 1_655
H(20) H(25) 3.260 1_655
H(21) C(14) 3.439 3_745
H(21) H(15) 3.003 3_745
H(21) H(16) 2.979 3_745
H(21) H(24) 3.441 3_645
H(22) C(1) 3.321 4_655
H(22) C(6) 2.879 4_655
H(22) C(7) 3.045 4_655
H(22) C(8) 3.590 3_645
H(22) C(9) 3.397 4_655
H(22) C(12) 3.274 4_655
H(22) C(15) 3.027 4_655
H(22) H(5) 3.247 4_655
H(22) H(6) 3.506 4_655
H(22) H(7) 2.616 3_645
H(22) H(9) 3.435 3_655
H(22) H(11) 3.228 3_655
H(22) H(17) 3.496 4_655
H(22) H(24) 3.373 3_645
H(23) O(2) 3.024 2_455
H(23) C(16) 3.269 1_455
H(23) H(4) 3.441 2_455
H(23) H(6) 3.568 2_455
H(23) H(10) 2.933 2_455
H(23) H(18) 3.408 1_455
H(23) H(19) 3.135 1_455
H(23) H(20) 2.753 1_455
H(23) H(26) 2.511 2_455
H(24) C(7) 3.472 2_455
H(24) C(16) 3.381 1_455
H(24) H(1) 3.195 3_655
H(24) H(6) 3.043 2_455
H(24) H(19) 3.031 1_455
H(24) H(20) 2.840 1_455
H(24) H(21) 3.441 3_655
H(24) H(22) 3.373 3_655
H(25) C(12) 3.599 3_655
H(25) C(16) 3.422 1_455
H(25) H(14) 3.502 3_645
H(25) H(19) 2.831 1_455
H(25) H(20) 3.260 1_455
H(26) O(1) 1.982 2_555
H(26) C(2) 3.082 2_555
H(26) C(18) 3.443 2_555
H(26) H(5) 3.473 2_455
H(26) H(9) 3.418 2_555
H(26) H(11) 3.560 1_565
H(26) H(23) 2.511 2_555

loop_
_geom_torsion_atom_site_label_1
_geom_torsion_atom_site_label_2
_geom_torsion_atom_site_label_3
_geom_torsion_atom_site_label_4
_geom_torsion
N(2) N(1) C(2) O(1) 179.91(13)
N(2) N(1) C(2) C(1) 1.8(2)
C(2) N(1) N(2) C(3) -96.96(16)
C(2) N(1) N(2) C(10) 141.19(13)
N(2) N(1) C(5) C(4) 10.11(16)
N(2) N(1) C(5) C(18) -113.82(15)
C(5) N(1) N(2) C(3) 90.68(14)
C(5) N(1) N(2) C(10) -31.17(14)
C(2) N(1) C(5) C(4) -162.09(14)
C(2) N(1) C(5) C(18) 74.0(2)
C(5) N(1) C(2) O(1) -8.6(2)
C(5) N(1) C(2) C(1) 173.23(13)
N(1) N(2) C(3) C(17) -173.43(13)
N(1) N(2) C(10) C(4) 38.90(13)
N(1) N(2) C(10) C(11) 170.91(11)
C(3) N(2) C(10) C(4) -78.54(15)
C(3) N(2) C(10) C(11) 53.47(16)
C(10) N(2) C(3) C(17) -60.05(17)
C(2) C(1) C(7) C(6) -178.52(14)
C(7) C(1) C(2) O(1) 135.01(16)
C(7) C(1) C(2) N(1) -46.8(2)
C(2) C(1) C(9) C(12) 179.92(14)
C(9) C(1) C(2) O(1) -42.2(2)
C(9) C(1) C(2) N(1) 135.98(15)
C(7) C(1) C(9) C(12) 2.6(2)
C(9) C(1) C(7) C(6) -1.4(2)
N(2) C(3) C(17) C(13) 59.79(17)
C(5) C(4) C(8) O(2) -57.56(18)
C(8) C(4) C(5) N(1) 139.50(13)
C(8) C(4) C(5) C(18) -96.69(17)
C(5) C(4) C(10) N(2) -33.38(15)
C(5) C(4) C(10) C(11) -158.70(14)
C(10) C(4) C(5) N(1) 14.64(15)
C(10) C(4) C(5) C(18) 138.46(15)
C(8) C(4) C(10) N(2) -154.14(13)
C(8) C(4) C(10) C(11) 80.54(19)
C(10) C(4) C(8) O(2) 59.55(19)
C(7) C(6) C(15) C(12) 2.5(2)
C(15) C(6) C(7) C(1) -1.1(2)
C(1) C(9) C(12) C(15) -1.3(2)
N(2) C(10) C(11) C(13) -47.64(17)
N(2) C(10) C(11) C(14) -169.34(13)
N(2) C(10) C(11) C(16) 72.66(15)
C(4) C(10) C(11) C(13) 74.66(18)
C(4) C(10) C(11) C(14) -47.03(19)
C(4) C(10) C(11) C(16) -165.03(14)
C(10) C(11) C(13) C(17) 52.23(19)
C(14) C(11) C(13) C(17) 175.63(15)
C(16) C(11) C(13) C(17) -66.53(18)
C(9) C(12) C(15) C(6) -1.3(2)
C(11) C(13) C(17) C(3) -58.04(19)
